data_1554531
loop_
_publ_author_name
'Palysaeva, Nadezhda V.'
'Gladyshkin, Aleksei G.'
'Vatsadze, Irina A.'
'Suponitsky, Kyrill Yu.'
'Dmitriev, Dmitry E.'
'Sheremetev, Aleksei B.'

_publ_section_title
;
 N-(2-Fluoro-2,2-dinitroethyl)azoles: a novel assembly of diverse
 explosophoric building blocks for energetic compound design
;
_journal_issue 2
_journal_name_full 'Organic Chemistry Frontiers'
_journal_page_first 249
_journal_paper_doi 10.1039/C8QO01173G
_journal_volume 6
_journal_year 2019
_chemical_formula_moiety 'C5 H4 F N5 O6'
_chemical_formula_sum 'C5 H4 F N5 O6'
_chemical_formula_weight 249.13
_space_group_crystal_system orthorhombic
_space_group_IT_number 61
_space_group_name_Hall '-P 2ac 2ab'
_space_group_name_H-M_alt 'P b c a'
_atom_sites_solution_hydrogens geom
_atom_sites_solution_primary direct
_atom_sites_solution_secondary difmap
_audit_creation_method SHELXL-2014/6
_audit_update_record
;
2018-10-20 deposited with the CCDC.
2018-12-03 downloaded from the CCDC.
;
_cell_angle_alpha 90
_cell_angle_beta 90
_cell_angle_gamma 90
_cell_formula_units_Z 8
_cell_length_a 6.6055(3)
_cell_length_b 11.5186(5)
_cell_length_c 23.4809(10)
_cell_measurement_reflns_used 7464
_cell_measurement_temperature 100(2)
_cell_measurement_theta_max 30.08
_cell_measurement_theta_min 3.47
_cell_volume 1786.57(14)
_computing_cell_refinement 'SAINT (Bruker, 2013)'
_computing_data_collection 'APEX (Bruker, 2013)'
_computing_data_reduction 'SAINT (Bruker, 2013)'
_computing_molecular_graphics 'SHELXL-2014/6 (Sheldrick, 2014)'
_computing_publication_material 'SHELXL-2014/6 (Sheldrick, 2014) and PLATON (Spek, 2009)'
_computing_structure_refinement 'SHELXL-2014/6 (Sheldrick, 2014)'
_computing_structure_solution 'SHELXL-2014/6 (Sheldrick, 2014)'
_diffrn_ambient_temperature 100(2)
_diffrn_measured_fraction_theta_full 0.999
_diffrn_measured_fraction_theta_max 0.999
_diffrn_measurement_device_type 'Bruker APEX-II CCD'
_diffrn_measurement_method '\f and \w scans'
_diffrn_radiation_type MoK\a
_diffrn_radiation_wavelength 0.71073
_diffrn_reflns_av_R_equivalents 0.0323
_diffrn_reflns_av_unetI/netI 0.0166
_diffrn_reflns_Laue_measured_fraction_full 0.999
_diffrn_reflns_Laue_measured_fraction_max 0.999
_diffrn_reflns_limit_h_max 9
_diffrn_reflns_limit_h_min -9
_diffrn_reflns_limit_k_max 16
_diffrn_reflns_limit_k_min -16
_diffrn_reflns_limit_l_max 33
_diffrn_reflns_limit_l_min -33
_diffrn_reflns_number 22344
_diffrn_reflns_point_group_measured_fraction_full 0.999
_diffrn_reflns_point_group_measured_fraction_max 0.999
_diffrn_reflns_theta_full 25.242
_diffrn_reflns_theta_max 30.076
_diffrn_reflns_theta_min 3.471
_diffrn_source 'sealed tube'
_exptl_absorpt_coefficient_mu 0.181
_exptl_absorpt_correction_type none
_exptl_crystal_colour colorless
_exptl_crystal_density_diffrn 1.852
_exptl_crystal_description prizm
_exptl_crystal_F_000 1008
_exptl_crystal_size_max 0.28
_exptl_crystal_size_mid 0.24
_exptl_crystal_size_min 0.20
_refine_diff_density_max 0.393
_refine_diff_density_min -0.257
_refine_diff_density_rms 0.050
_refine_ls_extinction_method none
_refine_ls_goodness_of_fit_ref 1.039
_refine_ls_hydrogen_treatment constr
_refine_ls_matrix_type full
_refine_ls_number_parameters 154
_refine_ls_number_reflns 2621
_refine_ls_number_restraints 0
_refine_ls_restrained_S_all 1.039
_refine_ls_R_factor_all 0.0368
_refine_ls_R_factor_gt 0.0317
_refine_ls_shift/su_max 0.000
_refine_ls_shift/su_mean 0.000
_refine_ls_structure_factor_coef Fsqd
_refine_ls_weighting_details 'w=1/[\s^2^(Fo^2^)+(0.0462P)^2^+0.6922P] where P=(Fo^2^+2Fc^2^)/3'
_refine_ls_weighting_scheme calc
_refine_ls_wR_factor_gt 0.0837
_refine_ls_wR_factor_ref 0.0878
_reflns_Friedel_coverage 0.000
_reflns_number_gt 2288
_reflns_number_total 2621
_reflns_threshold_expression 'I > 2\s(I)'
_cod_data_source_file c8qo01173g2.cif
_cod_data_source_block comp21
_cod_database_code 1554531
_shelx_space_group_comment
;
The symmetry employed for this shelxl refinement is uniquely defined
by the following loop, which should always be used as a source of
symmetry information in preference to the above space-group names.
They are only intended as comments.
;
_shelxl_version_number 2014/6

loop_
_space_group_symop_operation_xyz
'x, y, z'
'-x+1/2, -y, z+1/2'
'-x, y+1/2, -z+1/2'
'x+1/2, -y+1/2, -z'
'-x, -y, -z'
'x-1/2, y, -z-1/2'
'x, -y-1/2, z-1/2'
'-x-1/2, y-1/2, z'

loop_
_atom_site_label
_atom_site_type_symbol
_atom_site_fract_x
_atom_site_fract_y
_atom_site_fract_z
_atom_site_U_iso_or_equiv
_atom_site_adp_type
_atom_site_occupancy
_atom_site_site_symmetry_order
_atom_site_calc_flag
_atom_site_refinement_flags_posn
_atom_site_refinement_flags_adp
F1 F 0.13584(10) 0.18956(6) 0.02855(3) 0.01933(15) Uani 1 1 d . .
O1 O 0.37539(13) 0.17734(8) 0.15192(4) 0.02454(19) Uani 1 1 d . .
O2 O 0.50351(13) 0.17707(8) 0.06603(4) 0.0270(2) Uani 1 1 d . .
O3 O 0.19448(14) -0.07171(7) 0.09466(4) 0.02311(18) Uani 1 1 d . .
O4 O 0.22622(16) -0.01743(8) 0.00612(4) 0.0296(2) Uani 1 1 d . .
O5 O -0.07406(14) 0.44500(7) 0.27947(3) 0.02230(18) Uani 1 1 d . .
O6 O -0.18678(13) 0.58098(7) 0.22327(4) 0.02142(18) Uani 1 1 d . .
N1 N -0.05242(13) 0.25062(7) 0.13441(3) 0.01229(17) Uani 1 1 d . .
N2 N -0.15761(14) 0.43451(8) 0.13088(4) 0.01600(18) Uani 1 1 d . .
N3 N 0.36757(13) 0.16408(7) 0.10077(4) 0.01628(18) Uani 1 1 d . .
N4 N 0.19759(13) -0.00019(8) 0.05658(4) 0.01600(17) Uani 1 1 d . .
N5 N -0.12298(13) 0.48218(8) 0.23211(4) 0.01552(18) Uani 1 1 d . .
C1 C -0.12624(15) 0.33937(8) 0.10126(4) 0.01496(19) Uani 1 1 d . .
H1 H -0.1516 0.3327 0.0616 0.018 Uiso 1 1 calc R U
C2 C -0.10378(15) 0.40341(8) 0.18509(4) 0.01359(18) Uani 1 1 d . .
C3 C -0.03770(15) 0.29134(8) 0.18905(4) 0.01350(18) Uani 1 1 d . .
H3 H 0.0078 0.2511 0.2220 0.016 Uiso 1 1 calc R U
C4 C -0.01225(15) 0.13187(8) 0.11678(4) 0.01283(18) Uani 1 1 d . .
H4A H -0.1347 0.0992 0.0985 0.015 Uiso 1 1 calc R U
H4B H 0.0191 0.0841 0.1507 0.015 Uiso 1 1 calc R U
C5 C 0.16315(15) 0.12615(8) 0.07548(4) 0.01301(18) Uani 1 1 d . .

loop_
_atom_site_aniso_label
_atom_site_aniso_U_11
_atom_site_aniso_U_22
_atom_site_aniso_U_33
_atom_site_aniso_U_23
_atom_site_aniso_U_13
_atom_site_aniso_U_12
F1 0.0250(3) 0.0203(3) 0.0126(3) 0.0053(2) 0.0022(2) 0.0046(2)
O1 0.0228(4) 0.0295(4) 0.0213(4) -0.0049(3) -0.0067(3) 0.0026(3)
O2 0.0185(4) 0.0267(4) 0.0358(5) 0.0021(4) 0.0091(3) -0.0041(3)
O3 0.0313(4) 0.0136(3) 0.0244(4) 0.0017(3) 0.0026(3) 0.0038(3)
O4 0.0434(5) 0.0270(4) 0.0183(4) -0.0084(3) 0.0065(4) 0.0039(4)
O5 0.0307(4) 0.0222(4) 0.0140(3) -0.0032(3) -0.0012(3) -0.0004(3)
O6 0.0242(4) 0.0138(3) 0.0262(4) -0.0050(3) 0.0008(3) 0.0029(3)
N1 0.0141(4) 0.0109(4) 0.0118(4) -0.0002(3) -0.0001(3) 0.0004(3)
N2 0.0188(4) 0.0137(4) 0.0155(4) -0.0009(3) -0.0020(3) 0.0031(3)
N3 0.0148(4) 0.0124(4) 0.0216(4) 0.0005(3) 0.0007(3) -0.0002(3)
N4 0.0159(4) 0.0150(4) 0.0171(4) -0.0038(3) 0.0008(3) 0.0018(3)
N5 0.0148(4) 0.0155(4) 0.0162(4) -0.0037(3) 0.0017(3) -0.0012(3)
C1 0.0175(5) 0.0134(4) 0.0139(4) 0.0003(3) -0.0023(3) 0.0024(3)
C2 0.0145(4) 0.0129(4) 0.0134(4) -0.0021(3) 0.0004(3) 0.0004(3)
C3 0.0150(4) 0.0143(4) 0.0112(4) -0.0004(3) 0.0003(3) -0.0002(3)
C4 0.0144(4) 0.0094(4) 0.0147(4) -0.0009(3) 0.0023(3) 0.0000(3)
C5 0.0159(4) 0.0110(4) 0.0121(4) 0.0010(3) 0.0002(3) 0.0008(3)

loop_
_atom_type_symbol
_atom_type_description
_atom_type_scat_dispersion_real
_atom_type_scat_dispersion_imag
_atom_type_scat_source
C C 0.0033 0.0016 'International Tables Vol C Tables 4.2.6.8 and 6.1.1.4'
H H 0.0000 0.0000 'International Tables Vol C Tables 4.2.6.8 and 6.1.1.4'
F F 0.0171 0.0103 'International Tables Vol C Tables 4.2.6.8 and 6.1.1.4'
N N 0.0061 0.0033 'International Tables Vol C Tables 4.2.6.8 and 6.1.1.4'
O O 0.0106 0.0060 'International Tables Vol C Tables 4.2.6.8 and 6.1.1.4'

loop_
_geom_angle_atom_site_label_1
_geom_angle_atom_site_label_2
_geom_angle_atom_site_label_3
_geom_angle
C3 N1 C1 107.52(8)
C3 N1 C4 125.19(8)
C1 N1 C4 127.11(8)
C1 N2 C2 103.46(8)
O1 N3 O2 127.93(10)
O1 N3 C5 117.12(8)
O2 N3 C5 114.95(9)
O3 N4 O4 127.47(9)
O3 N4 C5 115.23(8)
O4 N4 C5 117.29(9)
O6 N5 O5 124.20(9)
O6 N5 C2 119.02(9)
O5 N5 C2 116.79(8)
N2 C1 N1 112.12(9)
N2 C1 H1 123.9
N1 C1 H1 123.9
C3 C2 N2 113.17(9)
C3 C2 N5 125.00(9)
N2 C2 N5 121.81(9)
C2 C3 N1 103.73(8)
C2 C3 H3 128.1
N1 C3 H3 128.1
N1 C4 C5 111.32(8)
N1 C4 H4A 109.4
C5 C4 H4A 109.4
N1 C4 H4B 109.4
C5 C4 H4B 109.4
H4A C4 H4B 108.0
F1 C5 C4 113.71(8)
F1 C5 N4 107.43(8)
C4 C5 N4 109.85(8)
F1 C5 N3 106.38(8)
C4 C5 N3 114.36(8)
N4 C5 N3 104.49(7)

loop_
_geom_bond_atom_site_label_1
_geom_bond_atom_site_label_2
_geom_bond_distance
F1 C5 1.3344(11)
O1 N3 1.2118(13)
O2 N3 1.2224(12)
O3 N4 1.2159(12)
O4 N4 1.2162(12)
O5 N5 1.2347(12)
O6 N5 1.2312(12)
N1 C3 1.3694(12)
N1 C1 1.3743(12)
N1 C4 1.4535(12)
N2 C1 1.3143(13)
N2 C2 1.3695(13)
N3 C5 1.5385(13)
N4 C5 1.5383(13)
N5 C2 1.4347(12)
C1 H1 0.9500
C2 C3 1.3658(13)
C3 H3 0.9500
C4 C5 1.5123(13)
C4 H4A 0.9900
C4 H4B 0.9900

loop_
_geom_torsion_atom_site_label_1
_geom_torsion_atom_site_label_2
_geom_torsion_atom_site_label_3
_geom_torsion_atom_site_label_4
_geom_torsion
C2 N2 C1 N1 -0.87(12)
C3 N1 C1 N2 0.71(12)
C4 N1 C1 N2 175.98(9)
C1 N2 C2 C3 0.75(12)
C1 N2 C2 N5 -177.50(9)
O6 N5 C2 C3 -179.13(10)
O5 N5 C2 C3 0.58(15)
O6 N5 C2 N2 -1.10(14)
O5 N5 C2 N2 178.61(10)
N2 C2 C3 N1 -0.33(11)
N5 C2 C3 N1 177.85(9)
C1 N1 C3 C2 -0.21(11)
C4 N1 C3 C2 -175.59(9)
C3 N1 C4 C5 -117.52(10)
C1 N1 C4 C5 68.00(12)
N1 C4 C5 F1 -58.10(11)
N1 C4 C5 N4 -178.52(8)
N1 C4 C5 N3 64.38(10)
O3 N4 C5 F1 -169.35(9)
O4 N4 C5 F1 11.25(12)
O3 N4 C5 C4 -45.19(11)
O4 N4 C5 C4 135.41(10)
O3 N4 C5 N3 77.92(10)
O4 N4 C5 N3 -101.48(10)
O1 N3 C5 F1 137.22(9)
O2 N3 C5 F1 -42.84(11)
O1 N3 C5 C4 10.84(12)
O2 N3 C5 C4 -169.23(8)
O1 N3 C5 N4 -109.30(10)
O2 N3 C5 N4 70.64(10)
